data_2201068
loop_
_publ_author_name
'Okabe, Nobuo'
'Muranishi, Yasunori'

_publ_section_title
;
 Aquaoxobis(quinoline-2-carboxylato-<i>N,O</i>)vanadium(IV) ethanol
 hemisolvate
;
_journal_issue 6
_journal_name_full 'Acta Crystallographica Section E'
_journal_page_first m287
_journal_page_last m289
_journal_paper_doi 10.1107/S1600536802008619
_journal_volume 58
_journal_year 2002
_chemical_formula_iupac '[V O (C10 H6 N O2)2 (H2 O)]2, C2 H5 O H'
_chemical_formula_moiety '2C20 H14 N2 O6 V, C2 H6 O'
_chemical_formula_sum 'C42 H34 N4 O13 V2'
_chemical_formula_weight 904.63
_space_group_IT_number 2
_symmetry_cell_setting triclinic
_symmetry_space_group_name_Hall '-P 1'
_symmetry_space_group_name_H-M 'P -1'
_cell_angle_alpha 106.94(2)
_cell_angle_beta 93.58(2)
_cell_angle_gamma 101.33(3)
_cell_formula_units_Z 2
_cell_length_a 11.745(3)
_cell_length_b 16.727(6)
_cell_length_c 10.425(2)
_cell_measurement_reflns_used 25
_cell_measurement_temperature 296.2
_cell_measurement_theta_max 13.0
_cell_measurement_theta_min 10.5
_cell_volume 1905.3(10)
_computing_cell_refinement 'MSC/AFC Diffractometer Control Software'
_computing_data_collection
;
MSC/AFC Diffractometer Control Software
(Molecular Structure Corporation & Rigaku Corporation, 1999)
;
_computing_data_reduction 'TEXSAN (Molecular Structure Corporation & Rigaku Corporation, 1999)'
_computing_molecular_graphics 'ORTEPII (Johnson, 1976)'
_computing_publication_material TEXSAN
_computing_structure_refinement 'SHELXL97 (Sheldrick, 1997)'
_computing_structure_solution 'SIR97 (Altomare et al., 1999) and DIRDIF94 (Beurskens et al., 1994)'
_diffrn_measured_fraction_theta_full 1.000
_diffrn_measured_fraction_theta_max 1.000
_diffrn_measurement_device_type 'Rigaku AFC-5R'
_diffrn_measurement_method \w-2\q
_diffrn_radiation_type MoK\a
_diffrn_radiation_wavelength 0.7107
_diffrn_reflns_av_R_equivalents 0.089
_diffrn_reflns_limit_h_max 15
_diffrn_reflns_limit_h_min 0
_diffrn_reflns_limit_k_max 21
_diffrn_reflns_limit_k_min -21
_diffrn_reflns_limit_l_max 13
_diffrn_reflns_limit_l_min -13
_diffrn_reflns_number 9184
_diffrn_reflns_theta_full 27.50
_diffrn_reflns_theta_max 27.50
_diffrn_standards_decay_% 0.32
_diffrn_standards_interval_count 150
_diffrn_standards_number 3
_exptl_absorpt_coefficient_mu 0.567
_exptl_absorpt_correction_T_max 0.972
_exptl_absorpt_correction_T_min 0.945
_exptl_absorpt_correction_type '\y scan'
_exptl_absorpt_process_details '(North et al., 1968)'
_exptl_crystal_colour green
_exptl_crystal_density_diffrn 1.577
_exptl_crystal_density_method 'not measured'
_exptl_crystal_description prism
_exptl_crystal_F_000 928.0
_exptl_crystal_size_max 0.100
_exptl_crystal_size_mid 0.100
_exptl_crystal_size_min 0.050
_refine_diff_density_max 0.87
_refine_diff_density_min -0.91
_refine_ls_extinction_expression Fc^*^=kFc[1+0.001xFc^2^\l^3^/sin(2\q)]^-1/4^
_refine_ls_extinction_method none
_refine_ls_goodness_of_fit_ref 1.088
_refine_ls_hydrogen_treatment noref
_refine_ls_number_parameters 550
_refine_ls_number_reflns 8754
_refine_ls_R_factor_gt 0.0665
_refine_ls_shift/su_max -0.0010
_refine_ls_structure_factor_coef Fsqd
_refine_ls_weighting_details 'w = 1/[\s^2^(Fo^2^) + (0.081P)^2^] where P = (Fo^2^+2Fc^2^)/3'
_refine_ls_weighting_scheme calc
_refine_ls_wR_factor_ref 0.2448
_reflns_number_gt 2975
_reflns_number_total 8754
_reflns_threshold_expression I>2\s(I)
_cod_data_source_file cf6175.cif
_cod_data_source_block I
_cod_original_sg_symbol_Hall '-P 1  '
_cod_database_code 2201068

loop_
_symmetry_equiv_pos_as_xyz
x,y,z
-x,-y,-z

loop_
_atom_site_label
_atom_site_fract_x
_atom_site_fract_y
_atom_site_fract_z
_atom_site_U_iso_or_equiv
_atom_site_adp_type
_atom_site_calc_flag
_atom_site_refinement_flags
_atom_site_occupancy
_atom_site_disorder_assembly
_atom_site_disorder_group
_atom_site_type_symbol
V1A 0.26190(10) 0.26425(8) 0.61960(10) 0.0312(4) Uani d . 1.00 . . V
V1B 1.23930(10) 0.81096(9) 0.88210(10) 0.0317(4) Uani d . 1.00 . . V
O1A -0.0029(4) 0.3558(4) 0.4893(6) 0.0450(10) Uani d . 1.00 . . O
O1B 0.4998(5) 0.1209(4) 0.5290(7) 0.058(2) Uani d . 1.00 . . O
O1C 1.5519(5) 0.8260(4) 0.7421(6) 0.050(2) Uani d . 1.00 . . O
O1D 0.8899(4) 0.7299(4) 0.7755(6) 0.0440(10) Uani d . 1.00 . . O
O1E 0.6738(6) 0.2678(6) 0.5468(8) 0.091(3) Uani d . 1.00 . . O
O1VB 1.2616(4) 0.8436(4) 1.0440(5) 0.0420(10) Uani d . 1.00 . . O
O1VA 0.2717(5) 0.3005(3) 0.7806(6) 0.0460(10) Uani d . 1.00 . . O
O2A 0.1015(4) 0.2738(3) 0.5570(5) 0.0370(10) Uani d . 1.00 . . O
O2B 0.4140(4) 0.2306(4) 0.5919(6) 0.0450(10) Uani d . 1.00 . . O
O2C 1.3888(4) 0.7831(3) 0.8266(5) 0.0380(10) Uani d . 1.00 . . O
O2D 1.0688(4) 0.8139(3) 0.8513(5) 0.0390(10) Uani d . 1.00 . . O
O2VA 0.2564(4) 0.2167(3) 0.3889(5) 0.0390(10) Uani d . 1.00 . . O
O2VB 1.1966(4) 0.7669(3) 0.6555(5) 0.0420(10) Uani d . 1.00 . . O
N1A 0.2975(5) 0.3925(4) 0.5964(6) 0.0300(10) Uani d . 1.00 . . N
N1B 0.2183(5) 0.1319(4) 0.6105(6) 0.034(2) Uani d . 1.00 . . N
N1C 1.3305(5) 0.9312(4) 0.8630(6) 0.033(2) Uani d . 1.00 . . N
N1D 1.1557(5) 0.6829(4) 0.8707(6) 0.0290(10) Uani d . 1.00 . . N
C1E 0.8130(10) 0.2780(10) 0.7240(10) 0.132(6) Uani d . 1.00 . . C
C2A 0.1999(6) 0.4134(5) 0.5554(7) 0.031(2) Uani d . 1.00 . . C
C2B 0.3017(6) 0.0921(5) 0.5674(8) 0.032(2) Uani d . 1.00 . . C
C2C 1.4332(6) 0.9260(5) 0.8166(7) 0.034(2) Uani d . 1.00 . . C
C2D 1.0395(6) 0.6650(5) 0.8306(8) 0.037(2) Uani d . 1.00 . . C
C2E 0.7250(10) 0.296(2) 0.675(2) 0.25(2) Uani d . 1.00 . . C
C3A 0.1964(7) 0.4934(5) 0.5460(8) 0.035(2) Uani d . 1.00 . . C
C3B 0.2941(7) 0.0058(5) 0.5451(9) 0.042(2) Uani d . 1.00 . . C
C3C 1.5105(6) 0.9963(6) 0.7996(8) 0.040(2) Uani d . 1.00 . . C
C3D 0.9655(7) 0.5844(6) 0.8088(9) 0.050(2) Uani d . 1.00 . . C
C4A 0.2954(7) 0.5555(5) 0.5823(8) 0.040(2) Uani d . 1.00 . . C
C4B 0.1942(7) -0.0419(5) 0.5720(9) 0.042(2) Uani d . 1.00 . . C
C4C 1.4813(7) 1.0732(6) 0.8340(9) 0.044(2) Uani d . 1.00 . . C
C4D 1.0120(9) 0.5239(6) 0.8317(10) 0.058(3) Uani d . 1.00 . . C
C5A 0.3997(7) 0.5390(5) 0.6302(8) 0.036(2) Uani d . 1.00 . . C
C5B 0.1052(7) -0.0011(5) 0.6253(8) 0.036(2) Uani d . 1.00 . . C
C5C 1.3771(6) 1.0831(5) 0.8896(8) 0.035(2) Uani d . 1.00 . . C
C5D 1.1310(9) 0.5385(5) 0.8793(8) 0.045(2) Uani d . 1.00 . . C
C6A 0.5072(8) 0.6011(5) 0.6751(9) 0.044(2) Uani d . 1.00 . . C
C6B 0.0047(8) -0.0446(5) 0.6655(9) 0.045(2) Uani d . 1.00 . . C
C6C 1.3461(7) 1.1624(5) 0.9316(8) 0.043(2) Uani d . 1.00 . . C
C6D 1.1860(10) 0.4756(6) 0.9090(10) 0.062(3) Uani d . 1.00 . . C
C7A 0.6051(7) 0.5813(6) 0.7204(8) 0.048(2) Uani d . 1.00 . . C
C7B -0.0741(7) -0.0026(6) 0.7214(9) 0.047(2) Uani d . 1.00 . . C
C7C 1.2447(8) 1.1690(5) 0.9845(9) 0.046(2) Uani d . 1.00 . . C
C7D 1.3030(10) 0.4968(8) 0.9570(10) 0.070(3) Uani d . 1.00 . . C
C8A 0.6037(7) 0.4997(6) 0.7230(9) 0.048(2) Uani d . 1.00 . . C
C8B -0.0602(7) 0.0837(6) 0.7410(9) 0.046(2) Uani d . 1.00 . . C
C8C 1.1700(7) 1.0963(5) 1.0001(9) 0.043(2) Uani d . 1.00 . . C
C8D 1.3699(9) 0.5779(7) 0.9775(10) 0.059(3) Uani d . 1.00 . . C
C9A 0.5044(7) 0.4364(6) 0.6812(9) 0.044(2) Uani d . 1.00 . . C
C9B 0.0343(7) 0.1288(5) 0.7031(8) 0.037(2) Uani d . 1.00 . . C
C9C 1.1978(6) 1.0194(5) 0.9605(8) 0.039(2) Uani d . 1.00 . . C
C9D 1.3245(8) 0.6394(6) 0.9497(9) 0.049(2) Uani d . 1.00 . . C
C10A 0.3998(6) 0.4549(5) 0.6356(7) 0.031(2) Uani d . 1.00 . . C
C10B 0.1196(7) 0.0852(5) 0.6436(8) 0.033(2) Uani d . 1.00 . . C
C10C 1.3004(6) 1.0106(5) 0.9020(7) 0.029(2) Uani d . 1.00 . . C
C10D 1.2033(7) 0.6209(5) 0.8990(8) 0.038(2) Uani d . 1.00 . . C
C11A 0.0884(6) 0.3435(5) 0.5305(8) 0.032(2) Uani d . 1.00 . . C
C11B 0.4157(7) 0.1496(6) 0.5587(9) 0.043(2) Uani d . 1.00 . . C
C11C 1.4628(6) 0.8382(5) 0.7906(7) 0.035(2) Uani d . 1.00 . . C
C11D 0.9938(6) 0.7407(5) 0.8176(8) 0.033(2) Uani d . 1.00 . . C
H1E 0.6496 0.2166 0.5284 0.1421 Uiso calc . 1.00 . . H
H1E1 0.7979 0.2178 0.7177 0.1441 Uiso calc . 1.00 . . H
H1E2 0.8809 0.2891 0.6790 0.1441 Uiso calc . 1.00 . . H
H1E3 0.8387 0.3091 0.8206 0.1441 Uiso calc . 1.00 . . H
H1W 0.2180 0.2389 0.3320 0.0494 Uiso calc . 1.00 . . H
H2E2 0.6693 0.2859 0.7344 0.2849 Uiso calc . 1.00 . . H
H2E1 0.7522 0.3594 0.7008 0.2849 Uiso calc . 1.00 . . H
H2W 0.2981 0.1892 0.3252 0.0494 Uiso calc . 1.00 . . H
H3A 0.1267 0.5040 0.5154 0.0439 Uiso calc . 1.00 . . H
H3B 0.3549 -0.0193 0.5128 0.0539 Uiso calc . 1.00 . . H
H3C 1.5806 0.9906 0.7660 0.0513 Uiso calc . 1.00 . . H
H3D 0.8859 0.5739 0.7788 0.0643 Uiso calc . 1.00 . . H
H3W 1.2323 0.7421 0.5966 0.0494 Uiso calc . 1.00 . . H
H4A 0.2942 0.6091 0.5748 0.0502 Uiso calc . 1.00 . . H
H4B 0.1855 -0.1005 0.5545 0.0537 Uiso calc . 1.00 . . H
H4C 1.5302 1.1204 0.8209 0.0547 Uiso calc . 1.00 . . H
H4D 0.9653 0.4692 0.8149 0.0747 Uiso calc . 1.00 . . H
H4W 1.1212 0.7245 0.6215 0.0494 Uiso calc . 1.00 . . H
H6A 0.5096 0.6562 0.6720 0.0559 Uiso calc . 1.00 . . H
H6B -0.0074 -0.1025 0.6542 0.0582 Uiso calc . 1.00 . . H
H6C 1.3956 1.2104 0.9220 0.0550 Uiso calc . 1.00 . . H
H6D 1.1423 0.4200 0.8930 0.0773 Uiso calc . 1.00 . . H
H7A 0.6733 0.6230 0.7502 0.0604 Uiso calc . 1.00 . . H
H7B -0.1399 -0.0316 0.7483 0.0593 Uiso calc . 1.00 . . H
H7C 1.2245 1.2213 1.0107 0.0587 Uiso calc . 1.00 . . H
H7D 1.3373 0.4549 0.9755 0.0884 Uiso calc . 1.00 . . H
H8A 0.6718 0.4866 0.7527 0.0593 Uiso calc . 1.00 . . H
H8B -0.1159 0.1125 0.7808 0.0564 Uiso calc . 1.00 . . H
H8C 1.1006 1.1008 1.0366 0.0547 Uiso calc . 1.00 . . H
H8D 1.4486 0.5900 1.0114 0.0760 Uiso calc . 1.00 . . H
H9A 0.5048 0.3808 0.6823 0.0559 Uiso calc . 1.00 . . H
H9B 0.0432 0.1875 0.7174 0.0466 Uiso calc . 1.00 . . H
H9C 1.1486 0.9717 0.9713 0.0492 Uiso calc . 1.00 . . H
H9D 1.3712 0.6934 0.9632 0.0616 Uiso calc . 1.00 . . H

loop_
_atom_site_aniso_label
_atom_site_aniso_U_11
_atom_site_aniso_U_22
_atom_site_aniso_U_33
_atom_site_aniso_U_12
_atom_site_aniso_U_13
_atom_site_aniso_U_23
V1A 0.0251(7) 0.0313(8) 0.0381(9) 0.0061(6) 0.0035(6) 0.0122(7)
V1B 0.0223(7) 0.0342(8) 0.0373(9) 0.0058(6) 0.0035(6) 0.0095(7)
O1A 0.026(3) 0.051(4) 0.056(4) 0.010(3) -0.003(3) 0.015(3)
O1B 0.036(3) 0.070(4) 0.088(5) 0.030(3) 0.024(3) 0.041(4)
O1C 0.035(3) 0.072(4) 0.053(4) 0.028(3) 0.021(3) 0.019(3)
O1D 0.027(3) 0.056(4) 0.051(4) 0.012(3) 0.001(3) 0.018(3)
O1E 0.040(4) 0.148(8) 0.067(5) -0.003(4) 0.011(4) 0.022(5)
O1VB 0.035(3) 0.055(4) 0.033(3) 0.007(3) 0.001(3) 0.011(3)
O1VA 0.062(4) 0.044(4) 0.037(4) 0.013(3) 0.006(3) 0.017(3)
O2A 0.023(3) 0.038(3) 0.048(4) 0.006(2) 0.009(2) 0.011(3)
O2B 0.023(3) 0.053(4) 0.057(4) 0.008(3) 0.001(3) 0.017(3)
O2C 0.030(3) 0.036(3) 0.051(4) 0.014(2) 0.010(3) 0.014(3)
O2D 0.032(3) 0.038(3) 0.047(4) 0.012(3) 0.003(3) 0.010(3)
O2VA 0.039(3) 0.049(4) 0.034(3) 0.021(3) 0.011(3) 0.009(3)
O2VB 0.035(3) 0.048(4) 0.037(3) 0.005(3) -0.003(2) 0.008(3)
N1A 0.031(3) 0.033(4) 0.025(4) 0.002(3) 0.004(3) 0.009(3)
N1B 0.031(4) 0.035(4) 0.038(4) 0.006(3) 0.004(3) 0.015(3)
N1C 0.026(3) 0.041(4) 0.024(4) -0.001(3) 0.003(3) 0.005(3)
N1D 0.027(3) 0.031(4) 0.035(4) 0.015(3) 0.004(3) 0.012(3)
C1E 0.100(10) 0.24(2) 0.100(10) 0.090(10) 0.038(9) 0.090(10)
C2A 0.021(4) 0.040(5) 0.026(4) 0.000(3) 0.001(3) 0.006(4)
C2B 0.028(4) 0.038(5) 0.036(5) 0.012(4) 0.002(3) 0.016(4)
C2C 0.025(4) 0.044(5) 0.027(4) 0.006(3) -0.003(3) 0.004(4)
C2D 0.028(4) 0.044(5) 0.035(5) 0.003(4) 0.003(4) 0.012(4)
C2E 0.090(10) 0.56(4) 0.060(10) 0.15(2) -0.008(9) 0.00(2)
C3A 0.037(4) 0.033(5) 0.037(5) 0.016(4) 0.001(4) 0.010(4)
C3B 0.045(5) 0.035(5) 0.055(6) 0.024(4) 0.005(4) 0.017(4)
C3C 0.021(4) 0.058(6) 0.041(5) -0.005(4) 0.000(3) 0.023(4)
C3D 0.043(5) 0.044(6) 0.065(7) -0.002(4) 0.007(5) 0.024(5)
C4A 0.054(5) 0.022(4) 0.047(5) 0.006(4) 0.012(4) 0.015(4)
C4B 0.054(5) 0.023(4) 0.046(6) 0.011(4) -0.010(4) 0.007(4)
C4C 0.033(4) 0.044(5) 0.054(6) -0.006(4) 0.002(4) 0.026(5)
C4D 0.066(7) 0.038(6) 0.059(7) -0.012(5) 0.005(5) 0.014(5)
C5A 0.046(5) 0.028(4) 0.033(5) 0.002(4) 0.010(4) 0.010(4)
C5B 0.041(5) 0.034(5) 0.033(5) -0.001(4) -0.001(4) 0.019(4)
C5C 0.028(4) 0.035(5) 0.035(5) 0.003(4) -0.004(3) 0.006(4)
C5D 0.075(7) 0.034(5) 0.029(5) 0.020(5) 0.016(5) 0.010(4)
C6A 0.051(5) 0.028(5) 0.048(6) 0.000(4) 0.017(4) 0.007(4)
C6B 0.049(5) 0.040(5) 0.045(6) -0.006(4) -0.006(4) 0.024(4)
C6C 0.043(5) 0.040(5) 0.039(5) 0.002(4) -0.005(4) 0.012(4)
C6D 0.096(8) 0.038(6) 0.057(7) 0.026(6) 0.028(6) 0.012(5)
C7A 0.042(5) 0.045(6) 0.041(6) -0.017(4) -0.001(4) 0.011(4)
C7B 0.044(5) 0.058(6) 0.037(5) -0.005(4) 0.009(4) 0.021(5)
C7C 0.058(6) 0.031(5) 0.042(5) 0.012(4) -0.006(4) 0.004(4)
C7D 0.108(10) 0.080(8) 0.046(7) 0.068(7) 0.021(6) 0.024(6)
C8A 0.031(4) 0.049(6) 0.056(6) -0.002(4) -0.005(4) 0.013(5)
C8B 0.044(5) 0.051(6) 0.045(6) 0.012(4) 0.011(4) 0.018(5)
C8C 0.050(5) 0.038(5) 0.047(6) 0.026(4) 0.014(4) 0.009(4)
C8D 0.063(7) 0.079(8) 0.054(7) 0.043(6) 0.014(5) 0.029(6)
C9A 0.038(5) 0.050(6) 0.042(5) 0.001(4) -0.004(4) 0.020(4)
C9B 0.040(5) 0.035(5) 0.042(5) 0.012(4) 0.013(4) 0.018(4)
C9C 0.028(4) 0.044(5) 0.040(5) 0.008(4) 0.006(4) 0.007(4)
C9D 0.049(5) 0.063(6) 0.045(6) 0.026(5) 0.007(4) 0.022(5)
C10A 0.031(4) 0.031(4) 0.028(4) 0.001(3) 0.006(3) 0.007(3)
C10B 0.038(4) 0.031(4) 0.033(5) 0.009(4) 0.001(4) 0.015(4)
C10C 0.028(4) 0.030(4) 0.024(4) 0.007(3) -0.002(3) 0.002(3)
C10D 0.049(5) 0.038(5) 0.033(5) 0.014(4) 0.012(4) 0.016(4)
C11A 0.030(4) 0.034(5) 0.032(5) 0.009(3) 0.013(3) 0.005(4)
C11B 0.030(4) 0.062(6) 0.047(6) 0.021(4) 0.009(4) 0.025(5)
C11C 0.024(4) 0.052(5) 0.025(4) 0.014(4) -0.005(3) 0.004(4)
C11D 0.026(4) 0.039(5) 0.035(5) 0.008(3) 0.004(3) 0.012(4)

loop_
_atom_type_symbol
_atom_type_description
_atom_type_scat_dispersion_real
_atom_type_scat_dispersion_imag
_atom_type_scat_source
C C 0.003 0.002
;International Tables for Crystallography
(1992, Vol. C, Tables 4.2.6.8 and 6.1.1.4)
;
H H 0.000 0.000
;International Tables for Crystallography
(1992, Vol. C, Table 6.1.1.4)
;
O O 0.011 0.006
;International Tables for Crystallography
(1992, Vol. C, Tables 4.2.6.8 and 6.1.1.4)
;
N N 0.006 0.003
;International Tables for Crystallography
(1992, Vol. C, Tables 4.2.6.8 and 6.1.1.4)
;
V V 0.300 0.529
;International Tables for Crystallography
(1992, Vol. C, Tables 4.2.6.8 and 6.1.1.4)
;

loop_
_geom_angle_atom_site_label_1
_geom_angle_atom_site_label_2
_geom_angle_atom_site_label_3
_geom_angle
_geom_angle_publ_flag
O1VA V1A O2A 103.6(3) yes
O1VA V1A O2B 102.3(3) yes
O1VA V1A O2VA 177.2(2) yes
O1VA V1A N1A 93.4(3) yes
O1VA V1A N1B 94.9(3) yes
O2A V1A O2B 154.0(2) yes
O2A V1A O2VA 78.1(2) yes
O2A V1A N1A 78.2(2) yes
O2A V1A N1B 97.7(2) yes
O2B V1A O2VA 76.0(2) yes
O2B V1A N1A 102.2(3) yes
O2B V1A N1B 78.1(3) yes
O2VA V1A N1A 84.9(2) yes
O2VA V1A N1B 86.9(2) yes
N1A V1A N1B 171.4(2) yes
O1VB V1B O2C 104.4(3) yes
O1VB V1B O2D 100.4(3) yes
O1VB V1B O2VB 176.4(3) yes
O1VB V1B N1C 94.0(3) yes
O1VB V1B N1D 93.9(3) yes
O2C V1B O2D 154.9(2) yes
O2C V1B O2VB 79.2(2) yes
O2C V1B N1C 78.7(2) yes
O2C V1B N1D 95.5(2) yes
O2D V1B O2VB 76.0(2) yes
O2D V1B N1C 103.5(2) yes
O2D V1B N1D 78.9(2) yes
O2VB V1B N1C 86.5(2) yes
O2VB V1B N1D 85.8(2) yes
N1C V1B N1D 171.1(2) yes
C2E O1E H1E 107.1 no
V1A O2A C11A 119.4(4) yes
V1A O2B C11B 118.8(5) yes
V1B O2C C11C 119.2(5) yes
V1B O2D C11D 116.5(5) yes
V1A O2VA H1W 122.8 no
V1A O2VA H2W 139.2 no
H1W O2VA H2W 95.5 no
V1B O2VB H3W 130.0 no
V1B O2VB H4W 113.8 no
H3W O2VB H4W 94.8 no
V1A N1A C2A 112.2(5) yes
V1A N1A C10A 128.5(6) yes
C2A N1A C10A 118.6(7) no
V1A N1B C2B 111.9(5) yes
V1A N1B C10B 130.0(5) yes
C2B N1B C10B 118.1(7) no
V1B N1C C2C 112.1(5) yes
V1B N1C C10C 128.7(5) yes
C2C N1C C10C 119.0(6) no
V1B N1D C2D 112.2(6) yes
V1B N1D C10D 129.2(5) yes
C2D N1D C10D 118.5(7) no
C2E C1E H1E1 111.1 no
C2E C1E H1E2 113.3 no
C2E C1E H1E3 114.0 no
H1E1 C1E H1E2 107.3 no
H1E1 C1E H1E3 105.0 no
H1E2 C1E H1E3 105.5 no
N1A C2A C3A 123.8(6) no
N1A C2A C11A 114.7(7) no
C3A C2A C11A 121.3(7) no
N1B C2B C3B 124.1(7) no
N1B C2B C11B 115.4(7) no
C3B C2B C11B 120.1(7) no
N1C C2C C3C 122.9(8) no
N1C C2C C11C 114.6(7) no
C3C C2C C11C 122.4(7) no
N1D C2D C3D 123.6(8) no
N1D C2D C11D 114.2(6) no
C3D C2D C11D 122.2(7) no
O1E C2E C1E 127.0(10) no
O1E C2E H2E2 110.4 no
O1E C2E H2E1 108.1 no
C1E C2E H2E2 102.3 no
C1E C2E H2E1 100.0 no
H2E2 C2E H2E1 106.3 no
C2A C3A C4A 118.9(8) no
C2A C3A H3A 120.2 no
C4A C3A H3A 120.9 no
C2B C3B C4B 118.1(8) no
C2B C3B H3B 120.6 no
C4B C3B H3B 121.3 no
C2C C3C C4C 118.7(7) no
C2C C3C H3C 121.1 no
C4C C3C H3C 120.2 no
C2D C3D C4D 117.8(8) no
C2D C3D H3D 121.2 no
C4D C3D H3D 121.0 no
C3A C4A C5A 120.3(8) no
C3A C4A H4A 119.5 no
C5A C4A H4A 120.2 no
C3B C4B C5B 119.7(7) no
C3B C4B H4B 119.8 no
C5B C4B H4B 120.5 no
C3C C4C C5C 120.7(8) no
C3C C4C H4C 120.2 no
C5C C4C H4C 119.1 no
C3D C4D C5D 122.1(8) no
C3D C4D H4D 119.5 no
C5D C4D H4D 118.4 no
C4A C5A C6A 124.3(8) no
C4A C5A C10A 118.8(6) no
C6A C5A C10A 116.9(8) no
C4B C5B C6B 122.7(8) no
C4B C5B C10B 118.4(7) no
C6B C5B C10B 118.9(8) no
C4C C5C C6C 122.4(8) no
C4C C5C C10C 118.9(8) no
C6C C5C C10C 118.8(7) no
C4D C5D C6D 124.6(8) no
C4D C5D C10D 118.4(9) no
C6D C5D C10D 117.0(9) no
C5A C6A C7A 121.5(8) no
C5A C6A H6A 118.6 no
C7A C6A H6A 119.9 no
C5B C6B C7B 120.6(8) no
C5B C6B H6B 120.7 no
C7B C6B H6B 118.7 no
C5C C6C C7C 120.3(8) no
C5C C6C H6C 119.2 no
C7C C6C H6C 120.5 no
C5D C6D C7D 120.1(9) no
C5D C6D H6D 119.5 no
C7D C6D H6D 120.4 no
C6A C7A C8A 120.6(7) no
C6A C7A H7A 119.7 no
C8A C7A H7A 119.6 no
C6B C7B C8B 121.0(8) no
C6B C7B H7B 120.1 no
C8B C7B H7B 118.9 no
C6C C7C C8C 120.5(8) no
C6C C7C H7C 119.7 no
C8C C7C H7C 119.8 no
C6D C7D C8D 121.0(10) no
C6D C7D H7D 118.8 no
C8D C7D H7D 119.9 no
C7A C8A C9A 121.4(9) no
C7A C8A H8A 119.8 no
C9A C8A H8A 118.8 no
C7B C8B C9B 120.9(8) no
C7B C8B H8B 120.1 no
C9B C8B H8B 118.9 no
C7C C8C C9C 120.2(8) no
C7C C8C H8C 120.5 no
C9C C8C H8C 119.3 no
C7D C8D C9D 121.7(10) no
C7D C8D H8D 118.9 no
C9D C8D H8D 119.4 no
C8A C9A C10A 119.7(9) no
C8A C9A H9A 120.6 no
C10A C9A H9A 119.6 no
C8B C9B C10B 118.9(8) no
C8B C9B H9B 120.2 no
C10B C9B H9B 120.8 no
C8C C9C C10C 120.3(8) no
C8C C9C H9C 120.1 no
C10C C9C H9C 119.6 no
C8D C9D C10D 119.3(8) no
C8D C9D H9D 120.4 no
C10D C9D H9D 120.3 no
N1A C10A C5A 119.5(7) no
N1A C10A C9A 120.7(7) no
C5A C10A C9A 119.7(6) no
N1B C10B C5B 121.5(7) no
N1B C10B C9B 118.9(7) no
C5B C10B C9B 119.6(7) no
N1C C10C C5C 119.7(7) no
N1C C10C C9C 120.4(7) no
C5C C10C C9C 119.8(7) no
N1D C10D C5D 119.5(7) no
N1D C10D C9D 120.0(7) no
C5D C10D C9D 120.5(9) no
O1A C11A O2A 125.4(7) no
O1A C11A C2A 119.1(8) no
O2A C11A C2A 115.5(7) no
O1B C11B O2B 124.9(8) no
O1B C11B C2B 121.0(9) no
O2B C11B C2B 114.0(7) no
O1C C11C O2C 125.8(8) no
O1C C11C C2C 119.4(7) no
O2C C11C C2C 114.8(7) no
O1D C11D O2D 124.3(8) no
O1D C11D C2D 119.0(7) no
O2D C11D C2D 116.7(6) no

loop_
_geom_bond_atom_site_label_1
_geom_bond_atom_site_label_2
_geom_bond_site_symmetry_1
_geom_bond_site_symmetry_2
_geom_bond_distance
_geom_bond_publ_flag
V1A O1VA . . 1.599(6) yes
V1A O2A . . 2.005(5) yes
V1A O2B . . 1.990(6) yes
V1A O2VA . . 2.294(5) yes
V1A N1A . . 2.191(7) yes
V1A N1B . . 2.145(7) yes
V1B O1VB . . 1.602(5) yes
V1B O2C . . 1.982(6) yes
V1B O2D . . 2.020(5) yes
V1B O2VB . . 2.251(5) yes
V1B N1C . . 2.155(7) yes
V1B N1D . . 2.139(6) yes
O1A C11A . . 1.207(10) no
O1B C11B . . 1.200(10) no
O1C C11C . . 1.217(10) no
O1D C11D . . 1.231(9) no
O1E C2E . . 1.34(2) no
O1E H1E . . 0.808 no
O2A C11A . . 1.310(10) no
O2B C11B . . 1.300(10) no
O2C C11C . . 1.293(10) no
O2D C11D . . 1.298(9) no
O2VA H1W . . 0.924 no
O2VA H2W . . 0.919 no
O2VB H3W . . 0.822 no
O2VB H4W . . 0.990 no
N1A C2A . . 1.340(10) no
N1A C10A . . 1.377(8) no
N1B C2B . . 1.320(10) no
N1B C10B . . 1.387(10) no
N1C C2C . . 1.336(10) no
N1C C10C . . 1.390(10) no
N1D C2D . . 1.351(9) no
N1D C10D . . 1.370(10) no
C1E C2E . . 1.26(3) no
C1E H1E1 . . 0.966 no
C1E H1E2 . . 0.960 no
C1E H1E3 . . 0.989 no
C2A C3A . . 1.380(10) no
C2A C11A . . 1.526(10) no
C2B C3B . . 1.380(10) no
C2B C11B . . 1.510(10) no
C2C C3C . . 1.400(10) no
C2C C11C . . 1.530(10) no
C2D C3D . . 1.400(10) no
C2D C11D . . 1.510(10) no
C2E H2E2 . . 0.950 no
C2E H2E1 . . 0.987 no
C3A C4A . . 1.350(10) no
C3A H3A . . 0.928 no
C3B C4B . . 1.380(10) no
C3B H3B . . 0.930 no
C3C C4C . . 1.350(10) no
C3C H3C . . 0.926 no
C3D C4D . . 1.31(2) no
C3D H3D . . 0.933 no
C4A C5A . . 1.400(10) no
C4A H4A . . 0.925 no
C4B C5B . . 1.410(10) no
C4B H4B . . 0.926 no
C4C C5C . . 1.400(10) no
C4C H4C . . 0.932 no
C4D C5D . . 1.400(10) no
C4D H4D . . 0.931 no
C5A C6A . . 1.420(10) no
C5A C10A . . 1.420(10) no
C5B C6B . . 1.420(10) no
C5B C10B . . 1.370(10) no
C5C C6C . . 1.400(10) no
C5C C10C . . 1.410(10) no
C5D C6D . . 1.43(2) no
C5D C10D . . 1.420(10) no
C6A C7A . . 1.350(10) no
C6A H6A . . 0.927 no
C6B C7B . . 1.330(10) no
C6B H6B . . 0.921 no
C6C C7C . . 1.350(10) no
C6C H6C . . 0.929 no
C6D C7D . . 1.37(2) no
C6D H6D . . 0.933 no
C7A C8A . . 1.370(10) no
C7A H7A . . 0.921 no
C7B C8B . . 1.370(10) no
C7B H7B . . 0.933 no
C7C C8C . . 1.410(10) no
C7C H7C . . 0.922 no
C7D C8D . . 1.38(2) no
C7D H7D . . 0.933 no
C8A C9A . . 1.360(10) no
C8A H8A . . 0.927 no
C8B C9B . . 1.360(10) no
C8B H8B . . 0.935 no
C8C C9C . . 1.340(10) no
C8C H8C . . 0.928 no
C8D C9D . . 1.34(2) no
C8D H8D . . 0.929 no
C9A C10A . . 1.410(10) no
C9A H9A . . 0.936 no
C9B C10B . . 1.420(10) no
C9B H9B . . 0.932 no
C9C C10C . . 1.400(10) no
C9C H9C . . 0.929 no
C9D C10D . . 1.430(10) no
C9D H9D . . 0.927 no

loop_
_geom_contact_atom_site_label_1
_geom_contact_atom_site_label_2
_geom_contact_distance
_geom_contact_site_symmetry_2
O1A O2VB 2.757(6) 2_666
O1A C11D 3.155(9) 2_666
O1A O1D 3.215(8) 2_666
O1A C2D 3.240(10) 2_666
O1A C3D 3.560(10) 2_666
O1B O1C 3.260(10) 2_766
O1B C3C 3.397(10) 2_766
O1B C3B 3.500(10) 2_656
O1B C4C 3.510(10) 1_445
O1C O2VA 2.810(8) 2_766
O1C C11B 3.310(10) 2_766
O1C O2B 3.404(8) 2_766
O1C C6C 3.470(10) 2_877
O1C C6A 3.540(10) 1_655
O1C C7C 3.570(10) 2_877
O1D O2VA 2.795(9) 2_666
O1D C11A 3.113(9) 2_666
O1D C7C 3.270(10) 2_777
O1D C8C 3.387(10) 2_777
O1D O2A 3.457(8) 2_666
O1D C2A 3.533(8) 2_666
O1E O2VB 2.672(9) 2_766
O1E C11C 3.555(10) 2_766
O1E C4A 3.550(10) 2_666
O1VB C4C 3.085(9) 2_877
O1VB C3C 3.331(8) 2_877
O1VB C8B 3.510(10) 2_667
O1VA C7D 3.200(10) 1_455
O1VA C6D 3.230(10) 1_455
O1VA C6C 3.360(10) 1_445
O1VA C7C 3.460(10) 1_445
O2C C6A 3.580(10) 1_655
O2VB C2E 3.54(2) 2_766
O2VB C4B 3.560(10) 1_665
N1A C6D 3.590(10) 1_455
N1B C6C 3.430(10) 1_445
N1B C6B 3.517(10) 2_556
N1C C4B 3.530(10) 1_665
C2A C6D 3.550(10) 1_455
C2B C5C 3.470(10) 1_445
C2B C4C 3.510(10) 1_445
C3A C5D 3.500(10) 1_455
C3B C4C 3.380(10) 1_445
C3B C5C 3.450(10) 1_445
C4A C8A 3.400(10) 2_666
C4A C10D 3.480(10) 1_455
C4B C8B 3.350(10) 2_556
C4B C10C 3.380(10) 1_445
C4B C9B 3.550(10) 2_556
C4C C11B 3.570(10) 1_665
C5A C9D 3.520(10) 1_455
C5A C8D 3.540(10) 1_455
C5A C8A 3.540(10) 2_666
C5B C10B 3.480(10) 2_556
C5B C9C 3.490(10) 1_445
C5B C5B 3.50(2) 2_556
C5B C10C 3.510(10) 1_445
C5B C9B 3.554(10) 2_556
C5B C6B 3.560(10) 2_556
C5C C11C 3.470(10) 2_877
C6A C10A 3.410(10) 2_666
C6A C9A 3.570(10) 2_666
C6B C10B 3.270(10) 2_556
C6B C9C 3.470(10) 1_445
C6C C11C 3.560(10) 2_877
C7A C10A 3.580(10) 2_666
C7C C10B 3.520(10) 1_665
C7C C9B 3.530(10) 1_665
C7D C8A 3.430(10) 2_767
C7D C10A 3.530(10) 1_655
C11A C11D 3.480(10) 2_666
C2A C5A 2.722(10) .
C2A C6D 3.550(10) 1_455
C2B C5B 2.730(10) .
C2B C5C 3.470(10) 1_445
C2B C4C 3.510(10) 1_445
C2C C5C 2.740(10) .
C2D C5D 2.710(10) .
C3A C5D 3.500(10) 1_455
C3B C4C 3.380(10) 1_445
C3B C5C 3.450(10) 1_445
C4A C8A 3.400(10) 2_666
C4B C8B 3.350(10) 2_556
C4B C9B 3.550(10) 2_556
C4D C6D 2.51(2) .
C5A C8A 2.790(10) .
C5A C9D 3.520(10) 1_455
C5A C8D 3.540(10) 1_455
C5A C8A 3.540(10) 2_666
C5B C8B 2.760(10) .
C5B C9C 3.490(10) 1_445
C5B C5B 3.50(2) 2_556
C5B C9B 3.554(10) 2_556
C5B C6B 3.560(10) 2_556
C5C C8C 2.780(10) .
C5D C8D 2.810(10) .
C6A C9A 2.770(10) .
C6A C9A 3.570(10) 2_666
C6B C9B 2.760(10) .
C6B C9C 3.470(10) 1_445
C6C C9C 2.770(10) .
C6D C9D 2.790(10) .
C7C C9B 3.530(10) 1_665
C7D C8A 3.430(10) 2_767

loop_
_geom_torsion_atom_site_label_1
_geom_torsion_atom_site_label_2
_geom_torsion_atom_site_label_3
_geom_torsion_atom_site_label_4
_geom_torsion
_geom_torsion_publ_flag
V1A O2A C11A O1A 178.1(6) no
V1A O2A C11A C2A -2.0(8) no
V1A O2B C11B O1B 173.8(7) no
V1A O2B C11B C2B -9.4(10) no
V1A N1A C2A C3A 173.3(6) no
V1A N1A C2A C11A -1.7(7) no
V1A N1A C10A C5A -170.3(5) no
V1A N1A C10A C9A 9.0(10) no
V1A N1B C2B C3B -176.4(7) no
V1A N1B C2B C11B 10.6(8) no
V1A N1B C10B C5B 177.2(6) no
V1A N1B C10B C9B -5.0(10) no
V1B O2C C11C O1C -172.4(6) no
V1B O2C C11C C2C 9.2(8) no
V1B O2D C11D O1D -168.4(6) no
V1B O2D C11D C2D 11.1(9) no
V1B N1C C2C C3C -177.9(6) no
V1B N1C C2C C11C -1.0(7) no
V1B N1C C10C C5C 175.2(5) no
V1B N1C C10C C9C -1.1(10) no
V1B N1D C2D C3D 176.9(7) no
V1B N1D C2D C11D -6.1(8) no
V1B N1D C10D C5D -177.7(6) no
V1B N1D C10D C9D 3.0(10) no
O1A C11A C2A N1A -177.7(7) no
O1A C11A C2A C3A 7.0(10) no
O1B C11B C2B N1B 175.3(8) no
O1B C11B C2B C3B 1.0(10) no
O1C C11C C2C N1C 176.5(7) no
O1C C11C C2C C3C -6.0(10) no
O1D C11D C2D N1D 176.6(7) no
O1D C11D C2D C3D -6.0(10) no
O1E C2E C1E H1E1 -64.9 no
O1E C2E C1E H1E2 56.0 no
O1E C2E C1E H1E3 176.6 no
O1VB V1B O2C C11C -98.9(5) no
O1VB V1B O2D C11D -103.0(6) no
O1VB V1B N1C C2C 108.1(5) no
O1VB V1B N1C C10C -66.2(6) no
O1VB V1B N1D C2D 108.8(5) no
O1VB V1B N1D C10D -70.4(7) no
O1VA V1A O2A C11A 91.5(6) no
O1VA V1A O2B C11B 104.1(6) no
O1VA V1A N1A C2A -102.6(5) no
O1VA V1A N1A C10A 67.5(6) no
O1VA V1A N1B C2B -113.3(5) no
O1VA V1A N1B C10B 65.9(7) no
O2A V1A O2B C11B -71.5(9) no
O2A V1A O2VA H1W 34.9 no
O2A V1A O2VA H2W -167.7 no
O2A V1A N1A C2A 0.6(5) no
O2A V1A N1A C10A 170.7(6) no
O2A V1A N1B C2B 142.2(5) no
O2A V1A N1B C10B -38.6(7) no
O2A C11A C2A N1A 2.4(9) no
O2A C11A C2A C3A -172.7(7) no
O2B V1A O2A C11A -92.9(7) no
O2B V1A O2VA H1W -148.0 no
O2B V1A O2VA H2W 9.4 no
O2B V1A N1A C2A 154.0(5) no
O2B V1A N1A C10A -35.9(6) no
O2B V1A N1B C2B -11.8(5) no
O2B V1A N1B C10B 167.4(7) no
O2B C11B C2B N1B -1.0(10) no
O2B C11B C2B C3B -175.0(8) no
O2C V1B O2D C11D 68.2(9) no
O2C V1B O2VB H3W 12.0 no
O2C V1B O2VB H4W 131.4 no
O2C V1B N1C C2C 4.2(5) no
O2C V1B N1C C10C -170.1(6) no
O2C V1B N1D C2D -146.3(5) no
O2C V1B N1D C10D 34.5(7) no
O2C C11C C2C N1C -5.0(9) no
O2C C11C C2C C3C 171.9(7) no
O2D V1B O2C C11C 90.1(7) no
O2D V1B O2VB H3W -164.0 no
O2D V1B O2VB H4W -44.7 no
O2D V1B N1C C2C -150.2(5) no
O2D V1B N1C C10C 35.5(6) no
O2D V1B N1D C2D 9.0(5) no
O2D V1B N1D C10D -170.3(7) no
O2D C11D C2D N1D -2.0(10) no
O2D C11D C2D C3D 174.3(8) no
O2VA V1A O2A C11A -86.3(5) no
O2VA V1A O2B C11B -78.2(6) no
O2VA V1A N1A C2A 79.5(5) no
O2VA V1A N1A C10A -110.4(6) no
O2VA V1A N1B C2B 64.6(5) no
O2VA V1A N1B C10B -116.2(6) no
O2VB V1B O2C C11C 81.0(5) no
O2VB V1B O2D C11D 77.4(5) no
O2VB V1B N1C C2C -75.5(5) no
O2VB V1B N1C C10C 110.2(6) no
O2VB V1B N1D C2D -67.6(5) no
O2VB V1B N1D C10D 113.2(7) no
N1A V1A O2A C11A 0.8(5) no
N1A V1A O2B C11B -159.6(6) no
N1A V1A O2VA H1W -44.1 no
N1A V1A O2VA H2W 113.3 no
N1A C2A C3A C4A -1.0(10) no
N1A C2A C3A H3A 178.8 no
N1A C10A C5A C4A -1.0(10) no
N1A C10A C5A C6A 178.5(7) no
N1A C10A C9A C8A -178.2(8) no
N1A C10A C9A H9A 1.8 no
N1B V1A O2A C11A -171.5(5) no
N1B V1A O2B C11B 11.6(6) no
N1B V1A O2VA H1W 133.5 no
N1B V1A O2VA H2W -69.1 no
N1B C2B C3B C4B -1.0(10) no
N1B C2B C3B H3B 178.6 no
N1B C10B C5B C4B .0(10) no
N1B C10B C5B C6B 177.8(7) no
N1B C10B C9B C8B -177.2(7) no
N1B C10B C9B H9B 1.7 no
N1C V1B O2C C11C -7.6(5) no
N1C V1B O2D C11D 160.3(5) no
N1C V1B O2VB H3W 91.2 no
N1C V1B O2VB H4W -149.5 no
N1C C2C C3C C4C 1.0(10) no
N1C C2C C3C H3C -179.0 no
N1C C10C C5C C4C 1.0(10) no
N1C C10C C5C C6C -178.9(7) no
N1C C10C C9C C8C 178.9(7) no
N1C C10C C9C H9C -1.6 no
N1D V1B O2C C11C 165.6(5) no
N1D V1B O2D C11D -11.0(5) no
N1D V1B O2VB H3W -84.4 no
N1D V1B O2VB H4W 34.9 no
N1D C2D C3D C4D 1.0(10) no
N1D C2D C3D H3D -178.3 no
N1D C10D C5D C4D .0(10) no
N1D C10D C5D C6D 179.0(8) no
N1D C10D C9D C8D 179.8(8) no
N1D C10D C9D H9D -0.3 no
C1E C2E O1E H1E 63.2 no
C2A N1A C10A C5A .0(10) no
C2A N1A C10A C9A 179.2(7) no
C2A C3A C4A C5A .0(10) no
C2A C3A C4A H4A 178.8 no
C2B N1B C10B C5B -3.0(10) no
C2B N1B C10B C9B 173.7(7) no
C2B C3B C4B C5B -2.0(10) no
C2B C3B C4B H4B 177.5 no
C2C N1C C10C C5C 1.0(10) no
C2C N1C C10C C9C -175.1(7) no
C2C C3C C4C C5C 1.0(10) no
C2C C3C C4C H4C -177.9 no
C2D N1D C10D C5D 3.0(10) no
C2D N1D C10D C9D -176.1(7) no
C2D C3D C4D C5D 1.0(10) no
C2D C3D C4D H4D -177.7 no
C3A C2A N1A C10A 2.0(10) no
C3A C4A C5A C6A -177.8(8) no
C3A C4A C5A C10A 1.0(10) no
C3B C2B N1B C10B 4.0(10) no
C3B C4B C5B C6B -174.8(8) no
C3B C4B C5B C10B 2.0(10) no
C3C C2C N1C C10C -2.0(10) no
C3C C4C C5C C6C 177.4(8) no
C3C C4C C5C C10C -3.0(10) no
C3D C2D N1D C10D -3.0(10) no
C3D C4D C5D C6D 178.6(10) no
C3D C4D C5D C10D -1.0(10) no
C4A C3A C2A C11A 173.2(7) no
C4A C5A C6A C7A 179.9(8) no
C4A C5A C6A H6A -0.7 no
C4A C5A C10A C9A 178.9(8) no
C4B C3B C2B C11B 171.3(8) no
C4B C5B C6B C7B 176.7(8) no
C4B C5B C6B H6B -2.8 no
C4B C5B C10B C9B -177.0(7) no
C4C C3C C2C C11C -175.3(7) no
C4C C5C C6C C7C 180.0(8) no
C4C C5C C6C H6C 0.5 no
C4C C5C C10C C9C 178.2(8) no
C4D C3D C2D C11D -175.3(8) no
C4D C5D C6D C7D -179.0(10) no
C4D C5D C6D H6D 2.4 no
C4D C5D C10D C9D 178.8(8) no
C5A C4A C3A H3A 179.1 no
C5A C6A C7A C8A .0(10) no
C5A C6A C7A H7A -179.0 no
C5A C10A C9A C8A 1.0(10) no
C5A C10A C9A H9A -178.3 no
C5B C4B C3B H3B 177.9 no
C5B C6B C7B C8B .0(10) no
C5B C6B C7B H7B -179.5 no
C5B C10B C9B C8B .0(10) no
C5B C10B C9B H9B 179.1 no
C5C C4C C3C H3C -177.7 no
C5C C6C C7C C8C 1.0(10) no
C5C C6C C7C H7C -179.1 no
C5C C10C C9C C8C 2.0(10) no
C5C C10C C9C H9C -177.9 no
C5D C4D C3D H3D -178.8 no
C5D C6D C7D C8D .0(10) no
C5D C6D C7D H7D -180.0 no
C5D C10D C9D C8D .0(10) no
C5D C10D C9D H9D -179.5 no
C6A C5A C4A H4A 2.7 no
C6A C5A C10A C9A -1.0(10) no
C6A C7A C8A C9A .0(10) no
C6A C7A C8A H8A 178.8 no
C6B C5B C4B H4B 5.6 no
C6B C5B C10B C9B .0(10) no
C6B C7B C8B C9B .0(10) no
C6B C7B C8B H8B -179.6 no
C6C C5C C4C H4C -2.8 no
C6C C5C C10C C9C -2.0(10) no
C6C C7C C8C C9C -1.0(10) no
C6C C7C C8C H8C 179.8 no
C6D C5D C4D H4D -2.2 no
C6D C5D C10D C9D -1.0(10) no
C6D C7D C8D C9D .0(10) no
C6D C7D C8D H8D 179.2 no
C7A C6A C5A C10A .0(10) no
C7A C8A C9A C10A .0(10) no
C7A C8A C9A H9A 179.2 no
C7B C6B C5B C10B .0(10) no
C7B C8B C9B C10B .0(10) no
C7B C8B C9B H9B -179.6 no
C7C C6C C5C C10C .0(10) no
C7C C8C C9C C10C .0(10) no
C7C C8C C9C H9C 179.7 no
C7D C6D C5D C10D 1.0(10) no
C7D C8D C9D C10D .0(10) no
C7D C8D C9D H9D -179.2 no
C8A C7A C6A H6A -178.6 no
C8B C7B C6B H6B 179.7 no
C8C C7C C6C H6C -179.5 no
C8D C7D C6D H6D 178.3 no
C9A C8A C7A H7A 179.3 no
C9B C8B C7B H7B -179.9 no
C9C C8C C7C H7C 179.0 no
C9D C8D C7D H7D 178.7 no
C10A N1A C2A C11A -172.9(6) no
C10A C5A C4A H4A -177.6 no
C10A C5A C6A H6A 179.6 no
C10A C9A C8A H8A 180.0 no
C10B N1B C2B C11B -168.8(7) no
C10B C5B C4B H4B -177.0 no
C10B C5B C6B H6B 179.8 no
C10B C9B C8B H8B 179.4 no
C10C N1C C2C C11C 174.0(6) no
C10C C5C C4C H4C 176.4 no
C10C C5C C6C H6C -178.7 no
C10C C9C C8C H8C 178.4 no
C10D N1D C2D C11D 173.2(7) no
C10D C5D C4D H4D 177.2 no
C10D C5D C6D H6D -177.0 no
C10D C9D C8D H8D -179.3 no
C11A C2A C3A H3A -6.5 no
C11B C2B C3B H3B -8.7 no
C11C C2C C3C H3C 4.4 no
C11D C2D C3D H3D 4.9 no
H1E O1E C2E H2E2 -61.9 no
H1E O1E C2E H2E1 -177.9 no
H1E1 C1E C2E H2E2 64.49 no
H1E1 C1E C2E H2E1 172.7 no
H1E2 C1E C2E H2E2 -175.7 no
H1E2 C1E C2E H2E1 -66.4 no
H1E3 C1E C2E H2E2 -55.0 no
H1E3 C1E C2E H2E1 54.3 no
H3A C3A C4A H4A -1.4 no
H3B C3B C4B H4B -2.5 no
H3C C3C C4C H4C 2.4 no
H3D C3D C4D H4D 2.1 no
H6A C6A C7A H7A 1.6 no
H6B C6B C7B H7B 0.1 no
H6C C6C C7C H7C 0.4 no
H6D C6D C7D H7D -1.3 no
H7A C7A C8A H8A -1.4 no
H7B C7B C8B H8B 0.1 no
H7C C7C C8C H8C -0.1 no
H7D C7D C8D H8D -1.2 no
H8A C8A C9A H9A 0.0 no
H8B C8B C9B H9B 0.5 no
H8C C8C C9C H9C -1.2 no
H8D C8D C9D H9D 0.7 no
H8D C8D C9D H9D 0.7 no
